data_1100957
loop_
_publ_author_name
'Rajesh Koner'
'Hsin-Huang Lin'
'Ho-Hsiang Wei'
'Sasankasekhar Mohanta'

_publ_section_title
;

Syntheses, Structures, and Magnetic Properties of Diphenoxo-Bridged

MIILnIII Complexes Derived from N,N'-Ethylenebis(3-ethoxysalicylaldiimine)

(M = Cu or Ni; Ln = Ce-Yb): Observation of Surprisingly Strong Exchange

Interactions

;
_journal_name_full 'Inorganic Chemistry'
_journal_page_first 3524
_journal_page_last 3536
_journal_paper_doi 10.1021/ic048196h
_journal_volume 44
_journal_year 2005
_chemical_formula_sum 'C20 H22 N5 Ni O13 Tb'
_chemical_formula_weight 758.06
_chemical_name_systematic
;

 ?

;
_space_group_IT_number 19
_symmetry_cell_setting orthorhombic
_symmetry_space_group_name_Hall 'P 2ac 2ab'
_symmetry_space_group_name_H-M 'P 21 21 21'
_atom_sites_solution_hydrogens geom
_atom_sites_solution_primary direct
_atom_sites_solution_secondary difmap
_audit_creation_method SHELXL-97
_cell_angle_alpha 90.00
_cell_angle_beta 90.00
_cell_angle_gamma 90.00
_cell_formula_units_Z 4
_cell_length_a 8.607(3)
_cell_length_b 21.240(4)
_cell_length_c 13.742(3)
_cell_measurement_temperature 293(2)
_cell_volume 2512.2(11)
_computing_structure_refinement 'SHELXL-97 (Sheldrick, 1997)'
_computing_structure_solution 'SHELXS-97 (Sheldrick, 1997)'
_diffrn_ambient_temperature 293(2)
_diffrn_measured_fraction_theta_full 0.997
_diffrn_measured_fraction_theta_max 0.997
_diffrn_radiation_monochromator graphite
_diffrn_radiation_source 'fine-focus sealed tube'
_diffrn_radiation_type MoK\a
_diffrn_radiation_wavelength 0.71073
_diffrn_reflns_av_R_equivalents 0.0000
_diffrn_reflns_av_sigmaI/netI 0.0347
_diffrn_reflns_limit_h_max 1
_diffrn_reflns_limit_h_min -10
_diffrn_reflns_limit_k_max 1
_diffrn_reflns_limit_k_min -25
_diffrn_reflns_limit_l_max 1
_diffrn_reflns_limit_l_min -16
_diffrn_reflns_number 2526
_diffrn_reflns_theta_full 24.99
_diffrn_reflns_theta_max 24.99
_diffrn_reflns_theta_min 1.92
_exptl_absorpt_coefficient_mu 3.620
_exptl_crystal_colour Red
_exptl_crystal_density_diffrn 2.004
_exptl_crystal_density_method 'not measured'
_exptl_crystal_F_000 1496
_exptl_crystal_size_max 55
_exptl_crystal_size_mid 30
_exptl_crystal_size_min 15
_refine_diff_density_max 0.853
_refine_diff_density_min -0.519
_refine_diff_density_rms 0.092
_refine_ls_abs_structure_details 'Flack H D (1983), Acta Cryst. A39, 876-881'
_refine_ls_abs_structure_Flack -0.03(2)
_refine_ls_extinction_coef 0.00167(14)
_refine_ls_extinction_expression Fc^*^=kFc[1+0.001xFc^2^\l^3^/sin(2\q)]^-1/4^
_refine_ls_extinction_method SHELXL
_refine_ls_goodness_of_fit_ref 1.059
_refine_ls_hydrogen_treatment mixed
_refine_ls_matrix_type full
_refine_ls_number_parameters 362
_refine_ls_number_reflns 2526
_refine_ls_number_restraints 0
_refine_ls_restrained_S_all 1.059
_refine_ls_R_factor_all 0.0316
_refine_ls_R_factor_gt 0.0265
_refine_ls_shift/su_max 0.000
_refine_ls_shift/su_mean 0.000
_refine_ls_structure_factor_coef Fsqd
_refine_ls_weighting_details 'calc w=1/[\s^2^(Fo^2^)+(0.0349P)^2^+0.7501P] where P=(Fo^2^+2Fc^2^)/3'
_refine_ls_weighting_scheme calc
_refine_ls_wR_factor_gt 0.0659
_refine_ls_wR_factor_ref 0.0698
_reflns_number_gt 2280
_reflns_number_total 2526
_reflns_threshold_expression >2sigma(I)
_cod_data_source_file ic048196hsi20050224_082436_12.cif
_cod_data_source_block nitb
_cod_depositor_comments
;
The following automatic conversions were performed:
'_symmetry_cell_setting' value 'Orthorhombic' changed to 'orthorhombic'
according to '/home/saulius/struct/CIF-dictionaries/cif_core.dic'
dictionary named 'cif_core.dic' version 2.4.1 from 2010-06-29.

Automatic conversion script
Id: cif_fix_enum 1527 2010-12-29 10:47:43Z saulius 
;
_cod_original_cell_volume 2512.1(11)
_cod_database_code 1100957

loop_
_symmetry_equiv_pos_as_xyz
'x, y, z'
'-x+1/2, -y, z+1/2'
'-x, y+1/2, -z+1/2'
'x+1/2, -y+1/2, -z'

loop_
_atom_site_label
_atom_site_type_symbol
_atom_site_fract_x
_atom_site_fract_y
_atom_site_fract_z
_atom_site_U_iso_or_equiv
_atom_site_adp_type
_atom_site_occupancy
_atom_site_symmetry_multiplicity
_atom_site_calc_flag
_atom_site_refinement_flags
_atom_site_disorder_assembly
_atom_site_disorder_group
Tb Tb 0.49643(3) 0.151345(12) 0.249626(19) 0.02728(12) Uani 1 1 d . . .
Ni Ni 0.81595(9) 0.06452(4) 0.30981(5) 0.02873(19) Uani 1 1 d . . .
O10 O 0.4742(6) 0.2659(2) 0.2439(4) 0.0483(12) Uani 1 1 d . . .
N1 N 0.9495(6) 0.0128(3) 0.2433(4) 0.0346(12) Uani 1 1 d . . .
O1 O 0.7152(5) 0.0946(2) 0.1991(3) 0.0319(10) Uani 1 1 d . . .
O4 O 0.4356(5) 0.1794(2) 0.4304(3) 0.0347(10) Uani 1 1 d . . .
N4 N 0.6172(8) 0.2788(3) 0.2593(4) 0.0422(14) Uani 1 1 d . . .
O12 O 0.4301(6) 0.0398(2) 0.2924(4) 0.0487(14) Uani 1 1 d . . .
C7 C 0.9736(8) 0.0119(3) 0.1501(5) 0.0335(15) Uani 1 1 d . . .
H7A H 1.0422 -0.0180 0.1257 0.040 Uiso 1 1 calc R . .
O8 O 0.6678(9) 0.3327(3) 0.2542(4) 0.0705(17) Uani 1 1 d . . .
C6 C 0.9002(7) 0.0548(3) 0.0810(4) 0.0313(15) Uani 1 1 d . . .
N2 N 0.9223(6) 0.0403(3) 0.4197(4) 0.0310(12) Uani 1 1 d . . .
N5 N 0.3936(7) 0.0237(3) 0.2061(5) 0.0413(15) Uani 1 1 d . . .
O13 O 0.4000(6) 0.0665(3) 0.1413(3) 0.0450(12) Uani 1 1 d . . .
C11 C 0.7689(8) 0.0995(3) 0.5364(5) 0.0336(15) Uani 1 1 d . . .
O9 O 0.7013(7) 0.2325(2) 0.2781(4) 0.0550(14) Uani 1 1 d . . .
C15 C 0.5359(8) 0.1603(3) 0.5032(4) 0.0320(15) Uani 1 1 d . . .
C10 C 0.8939(7) 0.0584(3) 0.5082(4) 0.0347(15) Uani 1 1 d . . .
H10A H 0.9592 0.0436 0.5571 0.042 Uiso 1 1 calc R . .
O2 O 0.6685(6) 0.1129(2) 0.3738(3) 0.0340(10) Uani 1 1 d . . .
C16 C 0.6605(7) 0.1231(3) 0.4710(4) 0.0275(13) Uani 1 1 d . . .
C14 C 0.5224(9) 0.1753(3) 0.6015(4) 0.0404(17) Uani 1 1 d . . .
H14A H 0.4387 0.1991 0.6232 0.048 Uiso 1 1 calc R . .
C12 C 0.7556(10) 0.1165(4) 0.6366(5) 0.0455(19) Uani 1 1 d . . .
H12A H 0.8285 0.1021 0.6813 0.055 Uiso 1 1 calc R . .
C13 C 0.6340(9) 0.1545(3) 0.6672(4) 0.0466(19) Uani 1 1 d . . .
H13A H 0.6271 0.1662 0.7323 0.056 Uiso 1 1 calc R . .
O6 O 0.2181(5) 0.1398(2) 0.2830(3) 0.0448(12) Uani 1 1 d . . .
O3 O 0.5950(6) 0.1735(2) 0.0774(3) 0.0340(10) Uani 1 1 d . . .
N3 N 0.1650(7) 0.1712(3) 0.2109(5) 0.0425(14) Uani 1 1 d . . .
C19 C 0.2985(8) 0.2150(3) 0.4607(5) 0.0391(16) Uani 1 1 d . . .
H19A H 0.2569 0.2377 0.4052 0.047 Uiso 1 1 calc R . .
H19B H 0.3284 0.2457 0.5095 0.047 Uiso 1 1 calc R . .
C2 C 0.7151(7) 0.1358(3) 0.0418(4) 0.0297(14) Uani 1 1 d . . .
O11 O 0.3549(7) -0.0300(2) 0.1852(5) 0.0705(18) Uani 1 1 d . . .
C20 C 0.1757(10) 0.1731(4) 0.5014(6) 0.056(2) Uani 1 1 d . . .
H20A H 0.0876 0.1980 0.5205 0.084 Uiso 1 1 calc R . .
H20B H 0.2159 0.1512 0.5571 0.084 Uiso 1 1 calc R . .
H20C H 0.1445 0.1431 0.4529 0.084 Uiso 1 1 calc R . .
C3 C 0.7755(8) 0.1391(4) -0.0530(4) 0.0410(17) Uani 1 1 d . . .
H3A H 0.7361 0.1682 -0.0971 0.049 Uiso 1 1 calc R . .
C8 C 1.0254(8) -0.0342(3) 0.3075(5) 0.0429(16) Uani 1 1 d . . .
H8A H 1.1205 -0.0498 0.2782 0.051 Uiso 1 1 calc R . .
H8B H 0.9566 -0.0695 0.3197 0.051 Uiso 1 1 calc R . .
C5 C 0.9561(8) 0.0575(4) -0.0156(5) 0.0436(18) Uani 1 1 d . . .
H5A H 1.0361 0.0309 -0.0352 0.052 Uiso 1 1 calc R . .
C17 C 0.5263(8) 0.2210(3) 0.0124(5) 0.0363(15) Uani 1 1 d . . .
H17A H 0.6088 0.2423 -0.0225 0.044 Uiso 1 1 calc R . .
H17B H 0.4720 0.2521 0.0512 0.044 Uiso 1 1 calc R . .
C9 C 1.0594(9) 0.0004(3) 0.3998(5) 0.0449(18) Uani 1 1 d . . .
H9A H 1.0763 -0.0290 0.4528 0.054 Uiso 1 1 calc R . .
H9B H 1.1517 0.0262 0.3924 0.054 Uiso 1 1 calc R . .
C1 C 0.7762(8) 0.0934(3) 0.1091(4) 0.0297(14) Uani 1 1 d . . .
C4 C 0.8927(9) 0.0992(4) -0.0803(5) 0.0455(19) Uani 1 1 d . . .
H4A H 0.9298 0.1004 -0.1438 0.055 Uiso 1 1 calc R . .
O5 O 0.0265(6) 0.1795(3) 0.1996(6) 0.079(2) Uani 1 1 d . . .
O7 O 0.2651(6) 0.1937(3) 0.1535(4) 0.0567(15) Uani 1 1 d . . .
C18 C 0.4143(9) 0.1927(4) -0.0602(5) 0.051(2) Uani 1 1 d . . .
H18A H 0.3727 0.2254 -0.1007 0.076 Uiso 1 1 calc R . .
H18B H 0.3311 0.1723 -0.0260 0.076 Uiso 1 1 calc R . .
H18C H 0.4679 0.1625 -0.0998 0.076 Uiso 1 1 calc R . .

loop_
_atom_site_aniso_label
_atom_site_aniso_U_11
_atom_site_aniso_U_22
_atom_site_aniso_U_33
_atom_site_aniso_U_23
_atom_site_aniso_U_13
_atom_site_aniso_U_12
Tb 0.02835(17) 0.03133(18) 0.02217(17) 0.00257(12) -0.00056(17) 0.00289(11)
Ni 0.0277(4) 0.0355(4) 0.0230(3) 0.0052(4) -0.0002(3) 0.0051(4)
O10 0.053(3) 0.043(3) 0.048(3) 0.003(2) -0.007(3) 0.008(2)
N1 0.032(3) 0.038(3) 0.034(3) 0.009(3) -0.001(3) 0.002(2)
O1 0.034(2) 0.039(2) 0.022(2) 0.0049(19) 0.001(2) 0.003(2)
O4 0.036(2) 0.043(3) 0.025(2) 0.000(2) 0.003(2) 0.009(2)
N4 0.062(4) 0.031(3) 0.033(3) 0.000(3) -0.005(3) -0.002(3)
O12 0.051(3) 0.046(3) 0.049(3) 0.011(3) 0.008(3) 0.003(3)
C7 0.029(3) 0.037(3) 0.034(3) 0.002(3) 0.006(3) 0.004(3)
O8 0.107(5) 0.042(3) 0.062(3) -0.005(3) -0.012(4) -0.024(3)
C6 0.028(3) 0.036(4) 0.030(3) 0.002(3) 0.007(3) 0.002(3)
N2 0.027(3) 0.035(3) 0.030(3) 0.011(2) -0.002(2) 0.002(2)
N5 0.037(3) 0.038(3) 0.049(4) -0.005(3) 0.014(3) 0.006(3)
O13 0.051(3) 0.050(3) 0.033(2) -0.001(3) 0.002(2) 0.001(3)
C11 0.039(4) 0.033(3) 0.028(3) 0.005(3) 0.001(3) -0.003(3)
O9 0.052(3) 0.050(3) 0.064(3) 0.002(3) -0.003(3) 0.003(3)
C15 0.040(4) 0.033(3) 0.024(3) -0.002(3) 0.001(3) -0.003(3)
C10 0.029(3) 0.048(4) 0.027(3) 0.013(3) -0.008(3) -0.003(3)
O2 0.037(3) 0.047(3) 0.0183(19) 0.0012(19) 0.002(2) 0.010(2)
C16 0.031(3) 0.029(3) 0.022(3) 0.004(2) 0.002(3) -0.005(3)
C14 0.052(5) 0.046(4) 0.023(3) -0.006(3) 0.006(3) 0.003(4)
C12 0.059(5) 0.054(4) 0.024(3) 0.003(3) -0.008(3) -0.007(4)
C13 0.065(5) 0.057(5) 0.018(3) -0.001(3) -0.001(3) -0.010(4)
O6 0.036(3) 0.060(3) 0.039(3) 0.007(2) -0.004(2) 0.005(3)
O3 0.045(3) 0.035(2) 0.021(2) 0.005(2) -0.001(2) 0.007(2)
N3 0.034(3) 0.044(3) 0.050(3) 0.001(3) -0.013(3) 0.001(3)
C19 0.036(4) 0.042(4) 0.039(3) -0.007(3) 0.001(3) 0.009(3)
C2 0.029(3) 0.036(3) 0.024(3) -0.002(3) -0.001(3) -0.003(3)
O11 0.073(4) 0.039(3) 0.099(5) -0.020(3) 0.035(4) -0.015(3)
C20 0.051(5) 0.062(5) 0.055(5) -0.005(4) 0.010(4) -0.002(5)
C3 0.043(4) 0.059(4) 0.021(3) 0.013(3) -0.002(3) -0.001(4)
C8 0.041(4) 0.043(4) 0.046(4) 0.018(3) 0.008(4) 0.012(3)
C5 0.037(4) 0.059(5) 0.036(3) -0.008(4) 0.006(3) 0.003(4)
C17 0.047(4) 0.033(3) 0.029(3) 0.010(3) -0.001(3) 0.005(3)
C9 0.037(4) 0.045(4) 0.052(4) 0.012(4) 0.004(3) 0.015(3)
C1 0.036(4) 0.034(3) 0.020(3) 0.001(3) 0.002(3) -0.012(3)
C4 0.041(4) 0.069(5) 0.027(3) 0.004(3) 0.011(3) 0.001(4)
O5 0.035(3) 0.090(5) 0.113(5) 0.019(5) -0.016(4) 0.005(3)
O7 0.044(3) 0.066(4) 0.060(3) 0.029(3) -0.007(3) -0.001(3)
C18 0.048(4) 0.071(5) 0.033(4) 0.000(4) -0.011(4) 0.010(4)

loop_
_atom_type_symbol
_atom_type_description
_atom_type_scat_dispersion_real
_atom_type_scat_dispersion_imag
_atom_type_scat_source
C C 0.0033 0.0016 'International Tables Vol C Tables 4.2.6.8 and 6.1.1.4'
H H 0.0000 0.0000 'International Tables Vol C Tables 4.2.6.8 and 6.1.1.4'
N N 0.0061 0.0033 'International Tables Vol C Tables 4.2.6.8 and 6.1.1.4'
O O 0.0106 0.0060 'International Tables Vol C Tables 4.2.6.8 and 6.1.1.4'
Ni Ni 0.3393 1.1124 'International Tables Vol C Tables 4.2.6.8 and 6.1.1.4'
Tb Tb -0.1723 4.1537 'International Tables Vol C Tables 4.2.6.8 and 6.1.1.4'

loop_
_geom_angle_atom_site_label_1
_geom_angle_atom_site_label_2
_geom_angle_atom_site_label_3
_geom_angle
_geom_angle_site_symmetry_1
_geom_angle_site_symmetry_3
_geom_angle_publ_flag
O1 Tb O2 62.60(14) . . ?
O1 Tb O10 124.50(16) . . ?
O2 Tb O10 114.20(17) . . ?
O1 Tb O6 142.21(16) . . ?
O2 Tb O6 115.83(16) . . ?
O10 Tb O6 91.65(17) . . ?
O1 Tb O13 73.56(16) . . ?
O2 Tb O13 112.69(15) . . ?
O10 Tb O13 132.71(18) . . ?
O6 Tb O13 73.33(17) . . ?
O1 Tb O9 80.42(17) . . ?
O2 Tb O9 71.80(17) . . ?
O10 Tb O9 51.15(17) . . ?
O6 Tb O9 136.87(18) . . ?
O13 Tb O9 146.29(17) . . ?
O1 Tb O12 76.47(17) . . ?
O2 Tb O12 69.68(17) . . ?
O10 Tb O12 158.67(18) . . ?
O6 Tb O12 68.87(17) . . ?
O13 Tb O12 51.53(17) . . ?
O9 Tb O12 140.93(18) . . ?
O1 Tb O7 130.92(17) . . ?
O2 Tb O7 165.47(16) . . ?
O10 Tb O7 64.62(18) . . ?
O6 Tb O7 50.94(16) . . ?
O13 Tb O7 71.59(18) . . ?
O9 Tb O7 112.90(17) . . ?
O12 Tb O7 106.05(18) . . ?
O1 Tb O3 63.48(14) . . ?
O2 Tb O3 121.02(14) . . ?
O10 Tb O3 79.21(16) . . ?
O6 Tb O3 121.04(15) . . ?
O13 Tb O3 71.88(15) . . ?
O9 Tb O3 77.53(17) . . ?
O12 Tb O3 117.78(16) . . ?
O7 Tb O3 73.44(16) . . ?
O1 Tb O4 124.18(14) . . ?
O2 Tb O4 61.64(14) . . ?
O10 Tb O4 77.72(16) . . ?
O6 Tb O4 69.40(15) . . ?
O13 Tb O4 132.12(15) . . ?
O9 Tb O4 80.48(16) . . ?
O12 Tb O4 86.97(16) . . ?
O7 Tb O4 104.83(17) . . ?
O3 Tb O4 154.96(17) . . ?
O1 Tb N4 101.88(17) . . ?
O2 Tb N4 93.65(17) . . ?
O10 Tb N4 25.88(16) . . ?
O6 Tb N4 115.73(18) . . ?
O13 Tb N4 145.58(16) . . ?
O9 Tb N4 25.35(17) . . ?
O12 Tb N4 162.20(17) . . ?
O7 Tb N4 88.55(19) . . ?
O3 Tb N4 75.67(16) . . ?
O4 Tb N4 79.33(16) . . ?
O1 Tb N5 72.81(15) . . ?
O2 Tb N5 90.96(17) . . ?
O10 Tb N5 153.72(18) . . ?
O6 Tb N5 69.44(16) . . ?
O13 Tb N5 25.75(16) . . ?
O9 Tb N5 152.73(17) . . ?
O12 Tb N5 25.78(17) . . ?
O7 Tb N5 89.11(19) . . ?
O3 Tb N5 94.70(16) . . ?
O4 Tb N5 110.31(16) . . ?
N4 Tb N5 170.36(17) . . ?
N1 Ni N2 86.0(3) . . ?
N1 Ni O2 175.6(2) . . ?
N2 Ni O2 96.1(2) . . ?
N1 Ni O1 95.2(2) . . ?
N2 Ni O1 175.9(2) . . ?
O2 Ni O1 83.04(18) . . ?
N1 Ni Tb 135.06(18) . . ?
N2 Ni Tb 138.67(17) . . ?
O2 Ni Tb 42.62(13) . . ?
O1 Ni Tb 40.73(13) . . ?
N4 O10 Tb 97.6(4) . . ?
C7 N1 C8 120.4(6) . . ?
C7 N1 Ni 126.9(5) . . ?
C8 N1 Ni 112.5(4) . . ?
C1 O1 Ni 124.3(4) . . ?
C1 O1 Tb 126.6(4) . . ?
Ni O1 Tb 107.96(19) . . ?
C15 O4 C19 116.7(5) . . ?
C15 O4 Tb 119.8(4) . . ?
C19 O4 Tb 123.5(4) . . ?
O8 N4 O9 122.8(7) . . ?
O8 N4 O10 122.1(6) . . ?
O9 N4 O10 115.1(6) . . ?
O8 N4 Tb 174.0(5) . . ?
O9 N4 Tb 58.8(3) . . ?
O10 N4 Tb 56.5(3) . . ?
N5 O12 Tb 95.3(4) . . ?
N1 C7 C6 124.3(6) . . ?
C1 C6 C5 119.7(6) . . ?
C1 C6 C7 121.0(5) . . ?
C5 C6 C7 119.3(6) . . ?
C10 N2 C9 119.6(6) . . ?
C10 N2 Ni 126.4(5) . . ?
C9 N2 Ni 113.9(4) . . ?
O11 N5 O12 122.5(7) . . ?
O11 N5 O13 120.9(7) . . ?
O12 N5 O13 116.6(6) . . ?
O11 N5 Tb 177.5(5) . . ?
O12 N5 Tb 58.9(3) . . ?
O13 N5 Tb 57.7(3) . . ?
N5 O13 Tb 96.5(4) . . ?
C16 C11 C12 118.6(6) . . ?
C16 C11 C10 123.1(6) . . ?
C12 C11 C10 118.3(6) . . ?
N4 O9 Tb 95.8(4) . . ?
O4 C15 C14 125.7(6) . . ?
O4 C15 C16 114.5(5) . . ?
C14 C15 C16 119.8(6) . . ?
N2 C10 C11 124.9(6) . . ?
C16 O2 Ni 126.2(4) . . ?
C16 O2 Tb 127.9(4) . . ?
Ni O2 Tb 105.87(17) . . ?
O2 C16 C11 123.1(6) . . ?
O2 C16 C15 116.0(6) . . ?
C11 C16 C15 120.8(5) . . ?
C13 C14 C15 120.1(7) . . ?
C13 C12 C11 120.0(7) . . ?
C12 C13 C14 120.6(6) . . ?
N3 O6 Tb 98.8(4) . . ?
C2 O3 C17 118.5(5) . . ?
C2 O3 Tb 117.7(3) . . ?
C17 O3 Tb 123.7(4) . . ?
O5 N3 O7 122.3(7) . . ?
O5 N3 O6 121.7(7) . . ?
O7 N3 O6 115.9(6) . . ?
O5 N3 Tb 176.9(6) . . ?
O7 N3 Tb 60.2(3) . . ?
O6 N3 Tb 55.7(3) . . ?
O4 C19 C20 111.7(6) . . ?
C1 C2 O3 114.6(5) . . ?
C1 C2 C3 120.5(6) . . ?
O3 C2 C3 124.9(6) . . ?
C4 C3 C2 119.7(6) . . ?
N1 C8 C9 105.0(6) . . ?
C4 C5 C6 120.0(7) . . ?
O3 C17 C18 112.6(6) . . ?
N2 C9 C8 106.4(6) . . ?
O1 C1 C2 116.8(6) . . ?
O1 C1 C6 124.3(6) . . ?
C2 C1 C6 118.8(5) . . ?
C5 C4 C3 121.1(6) . . ?
N3 O7 Tb 94.3(4) . . ?

loop_
_geom_bond_atom_site_label_1
_geom_bond_atom_site_label_2
_geom_bond_distance
_geom_bond_site_symmetry_2
_geom_bond_publ_flag
Tb O1 2.341(4) . ?
Tb O2 2.402(4) . ?
Tb O10 2.443(5) . ?
Tb O6 2.451(5) . ?
Tb O13 2.480(5) . ?
Tb O9 2.496(6) . ?
Tb O12 2.506(5) . ?
Tb O7 2.553(5) . ?
Tb O3 2.558(4) . ?
Tb O4 2.608(4) . ?
Tb N4 2.903(6) . ?
Tb N5 2.914(6) . ?
Ni N1 1.834(6) . ?
Ni N2 1.840(5) . ?
Ni O2 1.855(4) . ?
Ni O1 1.864(4) . ?
O10 N4 1.278(8) . ?
N1 C7 1.298(8) . ?
N1 C8 1.484(8) . ?
O1 C1 1.343(7) . ?
O4 C15 1.382(8) . ?
O4 C19 1.462(8) . ?
N4 O8 1.227(7) . ?
N4 O9 1.249(7) . ?
O12 N5 1.273(8) . ?
C7 C6 1.460(9) . ?
C6 C1 1.400(9) . ?
C6 C5 1.413(9) . ?
N2 C10 1.298(8) . ?
N2 C9 1.479(9) . ?
N5 O11 1.223(8) . ?
N5 O13 1.274(8) . ?
C11 C16 1.389(9) . ?
C11 C12 1.428(9) . ?
C11 C10 1.439(9) . ?
C15 C14 1.392(9) . ?
C15 C16 1.404(9) . ?
O2 C16 1.355(7) . ?
C14 C13 1.390(10) . ?
C12 C13 1.387(11) . ?
O6 N3 1.279(8) . ?
O3 C2 1.396(8) . ?
O3 C17 1.471(7) . ?
N3 O5 1.215(8) . ?
N3 O7 1.262(8) . ?
C19 C20 1.491(10) . ?
C2 C1 1.395(9) . ?
C2 C3 1.404(9) . ?
C3 C4 1.370(10) . ?
C8 C9 1.495(11) . ?
C5 C4 1.368(10) . ?
C17 C18 1.511(10) . ?
